data_7030718
loop_
_publ_author_name
'Buchard, Antoine'
'Heuclin, Hadrien'
'Auffrant, Audrey'
'Le Goff, Xavier F.'
'Le Floch, Pascal'

_publ_section_title
;
 Coordination of tetradentate X2N2 (X = P, S, O) ligands to iron(II)
 metal center and catalytic application in the transfer hydrogenation
 of ketones
;
_journal_coden_ASTM DTARAF
_journal_issue 9
_journal_name_full 'Dalton Transactions'
_journal_page_first 1659
_journal_page_last 1667
_journal_paper_doi 10.1039/b816439h
_journal_year 2009
_chemical_formula_moiety 'C52 H48 Cl2 Fe N2 P4,1.5(C4 H8 O),C H2 Cl2'
_chemical_formula_sum 'C59 H62 Cl4 Fe N2 O1.5 P4'
_chemical_formula_weight 1144.64
_space_group_IT_number 15
_symmetry_cell_setting monoclinic
_symmetry_space_group_name_Hall '-C 2yc'
_symmetry_space_group_name_H-M 'C 1 2/c 1'
_atom_sites_solution_hydrogens geom
_atom_sites_solution_primary direct
_atom_sites_solution_secondary difmap
_audit_creation_method SHELXL-97
_cell_angle_alpha 90.00
_cell_angle_beta 90.424(1)
_cell_angle_gamma 90.00
_cell_formula_units_Z 8
_cell_length_a 36.269(1)
_cell_length_b 15.077(1)
_cell_length_c 19.211(1)
_cell_measurement_reflns_used 26666
_cell_measurement_temperature 150.0(1)
_cell_measurement_theta_max 30.034
_cell_measurement_theta_min 0.998
_cell_volume 10504.8(9)
_computing_structure_refinement 'SHELXL-97 (Sheldrick, 1997)'
_computing_structure_solution 'SHELXS-97 (Sheldrick, 1990)'
_diffrn_ambient_temperature 150.0(1)
_diffrn_measured_fraction_theta_full 0.999
_diffrn_measured_fraction_theta_max 0.999
_diffrn_measurement_device_type KappaCCD
_diffrn_measurement_method 'phi and omega scans'
_diffrn_radiation_monochromator graphite
_diffrn_radiation_source 'fine-focus sealed tube'
_diffrn_radiation_type MoK\a
_diffrn_radiation_wavelength 0.71069
_diffrn_reflns_av_R_equivalents 0.0337
_diffrn_reflns_av_sigmaI/netI 0.0544
_diffrn_reflns_limit_h_max 38
_diffrn_reflns_limit_h_min -48
_diffrn_reflns_limit_k_max 18
_diffrn_reflns_limit_k_min -20
_diffrn_reflns_limit_l_max 22
_diffrn_reflns_limit_l_min -25
_diffrn_reflns_number 34140
_diffrn_reflns_theta_full 28.70
_diffrn_reflns_theta_max 28.70
_diffrn_reflns_theta_min 2.90
_exptl_absorpt_coefficient_mu 0.659
_exptl_absorpt_correction_T_max 0.8907
_exptl_absorpt_correction_T_min 0.7786
_exptl_absorpt_correction_type multi-scan
_exptl_absorpt_process_details 'Denzo/Scalepack (Otwinowski & Minor, 1996)'
_exptl_crystal_colour 'Pale Yellow'
_exptl_crystal_density_diffrn 1.447
_exptl_crystal_density_method 'not measured'
_exptl_crystal_description Block
_exptl_crystal_F_000 4768
_exptl_crystal_size_max 0.40
_exptl_crystal_size_mid 0.24
_exptl_crystal_size_min 0.18
_refine_diff_density_max 1.499
_refine_diff_density_min -0.642
_refine_diff_density_rms 0.086
_refine_ls_extinction_method none
_refine_ls_goodness_of_fit_ref 1.100
_refine_ls_hydrogen_treatment constr
_refine_ls_matrix_type full
_refine_ls_number_parameters 572
_refine_ls_number_reflns 13547
_refine_ls_number_restraints 0
_refine_ls_restrained_S_all 1.100
_refine_ls_R_factor_all 0.0771
_refine_ls_R_factor_gt 0.0551
_refine_ls_shift/su_max 0.000
_refine_ls_shift/su_mean 0.000
_refine_ls_structure_factor_coef Fsqd
_refine_ls_weighting_details 'calc w=1/[\s^2^(Fo^2^)+(0.1007P)^2^+8.2237P] where P=(Fo^2^+2Fc^2^)/3'
_refine_ls_weighting_scheme calc
_refine_ls_wR_factor_gt 0.1735
_refine_ls_wR_factor_ref 0.1843
_reflns_number_gt 9652
_reflns_number_total 13547
_reflns_threshold_expression >2sigma(I)
_cod_duplicate_entry 7000605
_cod_data_source_file b816439h.txt
_cod_data_source_block ab774
_cod_depositor_comments
;
The following automatic conversions were performed:

'_symmetry_cell_setting' value 'Monoclinic' changed to 'monoclinic'
according to
/usr/data/users/saulius/automatic-downloads/retrospective/RSC/lib/dictionaries/cif_core.dic
dictionary named 'cif_core.dic' version 2.4.2 from 2011-04-26.

Automatic conversion script
Id: cif_fix_values 2281 2013-09-26 08:29:07Z andrius 
;
_cod_original_sg_symbol_H-M 'C2/c '
_cod_original_formula_sum 'C59 H62 Cl4 Fe N2 O1.50 P4'
_cod_database_code 7030718

loop_
_symmetry_equiv_pos_as_xyz
'x, y, z'
'-x, y, -z+1/2'
'x+1/2, y+1/2, z'
'-x+1/2, y+1/2, -z+1/2'
'-x, -y, -z'
'x, -y, z-1/2'
'-x+1/2, -y+1/2, -z'
'x+1/2, -y+1/2, z-1/2'

loop_
_atom_site_label
_atom_site_type_symbol
_atom_site_fract_x
_atom_site_fract_y
_atom_site_fract_z
_atom_site_U_iso_or_equiv
_atom_site_adp_type
_atom_site_occupancy
_atom_site_symmetry_multiplicity
_atom_site_calc_flag
_atom_site_refinement_flags
_atom_site_disorder_assembly
_atom_site_disorder_group
Fe1 Fe 0.193284(12) 0.27145(3) 0.22856(2) 0.02814(12) Uani 1 1 d . . .
Cl1 Cl 0.19962(2) 0.41792(4) 0.18858(4) 0.03078(16) Uani 1 1 d . . .
Cl2 Cl 0.172502(17) 0.15033(4) 0.15678(3) 0.02410(14) Uani 1 1 d . . .
P1 P 0.24219(2) 0.16405(4) 0.34476(4) 0.02560(16) Uani 1 1 d . . .
P2 P 0.26113(2) 0.21365(4) 0.19882(4) 0.02623(16) Uani 1 1 d . . .
P3 P 0.10466(2) 0.30959(6) 0.26549(4) 0.03465(19) Uani 1 1 d . . .
P4 P 0.06003(2) 0.34163(6) 0.12832(4) 0.0402(2) Uani 1 1 d . . .
N1 N 0.21532(7) 0.24434(15) 0.32622(12) 0.0299(5) Uani 1 1 d . . .
N2 N 0.14593(7) 0.29446(18) 0.28970(13) 0.0362(6) Uani 1 1 d . A .
C1 C 0.19336(10) 0.2879(2) 0.38014(16) 0.0384(7) Uani 1 1 d . A .
H1A H 0.1992 0.3520 0.3815 0.046 Uiso 1 1 calc R . .
H1B H 0.1995 0.2622 0.4262 0.046 Uiso 1 1 calc R . .
C2 C 0.15280(10) 0.2750(2) 0.36462(16) 0.0420(8) Uani 1 1 d . . .
H2A H 0.1455 0.2132 0.3752 0.050 Uiso 1 1 calc R A .
H2B H 0.1380 0.3154 0.3939 0.050 Uiso 1 1 calc R . .
C3 C 0.21980(8) 0.07631(17) 0.39323(15) 0.0282(6) Uani 1 1 d . . .
C4 C 0.23284(9) 0.0442(2) 0.45720(16) 0.0355(7) Uani 1 1 d . . .
H4 H 0.2549 0.0675 0.4768 0.043 Uiso 1 1 calc R . .
C5 C 0.21343(10) -0.0220(2) 0.49217(18) 0.0419(8) Uani 1 1 d . . .
H5 H 0.2224 -0.0441 0.5353 0.050 Uiso 1 1 calc R . .
C6 C 0.18136(10) -0.0550(2) 0.46423(19) 0.0438(8) Uani 1 1 d . . .
H6 H 0.1681 -0.0999 0.4882 0.053 Uiso 1 1 calc R . .
C7 C 0.16819(11) -0.0231(3) 0.4012(2) 0.0542(10) Uani 1 1 d . . .
H7 H 0.1459 -0.0462 0.3821 0.065 Uiso 1 1 calc R . .
C8 C 0.18714(10) 0.0421(2) 0.36585(18) 0.0443(8) Uani 1 1 d . . .
H8 H 0.1779 0.0637 0.3227 0.053 Uiso 1 1 calc R . .
C9 C 0.28343(8) 0.19314(18) 0.39294(14) 0.0287(6) Uani 1 1 d . . .
C10 C 0.28963(9) 0.28052(19) 0.41319(15) 0.0334(6) Uani 1 1 d . . .
H10 H 0.2712 0.3243 0.4051 0.040 Uiso 1 1 calc R . .
C11 C 0.32257(10) 0.3038(2) 0.44512(17) 0.0409(7) Uani 1 1 d . . .
H11 H 0.3269 0.3636 0.4583 0.049 Uiso 1 1 calc R . .
C12 C 0.34922(9) 0.2396(2) 0.45797(17) 0.0411(7) Uani 1 1 d . . .
H12 H 0.3719 0.2558 0.4795 0.049 Uiso 1 1 calc R . .
C13 C 0.34286(9) 0.1521(2) 0.43949(16) 0.0395(7) Uani 1 1 d . . .
H13 H 0.3609 0.1081 0.4496 0.047 Uiso 1 1 calc R . .
C14 C 0.31049(9) 0.1287(2) 0.40645(15) 0.0331(6) Uani 1 1 d . . .
H14 H 0.3065 0.0689 0.3928 0.040 Uiso 1 1 calc R . .
C15 C 0.25779(8) 0.12118(17) 0.26232(14) 0.0270(6) Uani 1 1 d . . .
H15A H 0.2402 0.0759 0.2448 0.032 Uiso 1 1 calc R . .
H15B H 0.2822 0.0927 0.2683 0.032 Uiso 1 1 calc R . .
C16 C 0.30134(9) 0.27530(19) 0.23079(15) 0.0322(6) Uani 1 1 d . . .
C17 C 0.33643(10) 0.2381(2) 0.23410(18) 0.0441(8) Uani 1 1 d . . .
H17 H 0.3399 0.1785 0.2195 0.053 Uiso 1 1 calc R . .
C18 C 0.36634(11) 0.2864(3) 0.2583(2) 0.0571(10) Uani 1 1 d . . .
H18 H 0.3902 0.2605 0.2598 0.069 Uiso 1 1 calc R . .
C19 C 0.36106(13) 0.3729(3) 0.2801(2) 0.0633(12) Uani 1 1 d . . .
H19 H 0.3815 0.4063 0.2967 0.076 Uiso 1 1 calc R . .
C20 C 0.32676(13) 0.4112(2) 0.2781(2) 0.0551(10) Uani 1 1 d . . .
H20 H 0.3233 0.4701 0.2943 0.066 Uiso 1 1 calc R . .
C21 C 0.29668(10) 0.3622(2) 0.25162(17) 0.0432(8) Uani 1 1 d . . .
H21 H 0.2731 0.3891 0.2481 0.052 Uiso 1 1 calc R . .
C22 C 0.28075(8) 0.15910(18) 0.12266(14) 0.0280(6) Uani 1 1 d . . .
C23 C 0.29400(8) 0.07256(18) 0.12038(15) 0.0316(6) Uani 1 1 d . . .
H23 H 0.2924 0.0357 0.1604 0.038 Uiso 1 1 calc R . .
C24 C 0.30959(9) 0.03982(19) 0.05930(15) 0.0336(6) Uani 1 1 d . . .
H24 H 0.3186 -0.0194 0.0580 0.040 Uiso 1 1 calc R . .
C25 C 0.31211(9) 0.0929(2) 0.00050(16) 0.0352(7) Uani 1 1 d . . .
H25 H 0.3229 0.0705 -0.0408 0.042 Uiso 1 1 calc R . .
C26 C 0.29870(9) 0.1788(2) 0.00258(16) 0.0366(7) Uani 1 1 d . . .
H26 H 0.3001 0.2154 -0.0375 0.044 Uiso 1 1 calc R . .
C27 C 0.28323(9) 0.21136(19) 0.06281(15) 0.0325(6) Uani 1 1 d . . .
H27 H 0.2741 0.2704 0.0636 0.039 Uiso 1 1 calc R . .
C28 C 0.08426(9) 0.4088(2) 0.30285(16) 0.0342(6) Uani 1 1 d . A .
C29 C 0.04683(10) 0.4269(3) 0.3019(2) 0.0490(9) Uani 1 1 d . . .
H29 H 0.0299 0.3847 0.2835 0.059 Uiso 1 1 calc R A .
C30 C 0.03395(11) 0.5077(3) 0.3280(2) 0.0565(10) Uani 1 1 d . A .
H30 H 0.0083 0.5202 0.3277 0.068 Uiso 1 1 calc R . .
C31 C 0.05841(12) 0.5692(3) 0.3542(2) 0.0543(10) Uani 1 1 d . . .
H31 H 0.0496 0.6237 0.3724 0.065 Uiso 1 1 calc R A .
C32 C 0.09566(11) 0.5519(2) 0.3539(2) 0.0515(9) Uani 1 1 d . A .
H32 H 0.1126 0.5948 0.3713 0.062 Uiso 1 1 calc R . .
C33 C 0.10851(9) 0.4717(2) 0.32826(18) 0.0428(8) Uani 1 1 d . . .
H33 H 0.1342 0.4599 0.3282 0.051 Uiso 1 1 calc R A .
C34A C 0.0724(2) 0.2169(4) 0.2868(4) 0.039(3) Uani 0.464(10) 1 d PG A 1
C35A C 0.0882(2) 0.1345(4) 0.2745(6) 0.054(3) Uani 0.464(10) 1 d PG A 1
H35A H 0.1124 0.1307 0.2560 0.064 Uiso 0.464(10) 1 calc PR A 1
C36A C 0.0687(3) 0.0575(3) 0.2893(7) 0.074(4) Uani 0.464(10) 1 d PG A 1
H36A H 0.0795 0.0012 0.2809 0.089 Uiso 0.464(10) 1 calc PR A 1
C37A C 0.0333(3) 0.0630(4) 0.3164(7) 0.102(6) Uani 0.464(10) 1 d PG A 1
H37A H 0.0199 0.0105 0.3265 0.122 Uiso 0.464(10) 1 calc PR A 1
C38A C 0.0175(2) 0.1455(6) 0.3287(7) 0.104(6) Uani 0.464(10) 1 d PG A 1
H38A H -0.0067 0.1492 0.3472 0.124 Uiso 0.464(10) 1 calc PR A 1
C39A C 0.0370(2) 0.2224(4) 0.3139(5) 0.075(4) Uani 0.464(10) 1 d PG A 1
H39A H 0.0262 0.2788 0.3223 0.090 Uiso 0.464(10) 1 calc PR A 1
C34B C 0.07807(13) 0.2141(3) 0.28853(11) 0.055(4) Uani 0.536(10) 1 d PG A 2
C35B C 0.08053(15) 0.1374(2) 0.24865(14) 0.104(7) Uani 0.536(10) 1 d PG A 2
H35B H 0.0942 0.1377 0.2067 0.125 Uiso 0.536(10) 1 calc PR A 2
C36B C 0.0630(2) 0.0603(2) 0.2702(2) 0.148(11) Uani 0.536(10) 1 d PG A 2
H36B H 0.0647 0.0079 0.2429 0.178 Uiso 0.536(10) 1 calc PR A 2
C37B C 0.0430(2) 0.0598(3) 0.3316(2) 0.152(10) Uani 0.536(10) 1 d PG A 2
H37B H 0.0310 0.0071 0.3463 0.183 Uiso 0.536(10) 1 calc PR A 2
C38B C 0.04050(19) 0.1365(4) 0.37150(18) 0.119(7) Uani 0.536(10) 1 d PG A 2
H38B H 0.0268 0.1362 0.4135 0.143 Uiso 0.536(10) 1 calc PR A 2
C39B C 0.05805(15) 0.2136(3) 0.34996(13) 0.077(4) Uani 0.536(10) 1 d PG A 2
H39B H 0.0564 0.2660 0.3772 0.092 Uiso 0.536(10) 1 calc PR A 2
C40 C 0.10513(7) 0.32416(18) 0.17205(10) 0.0398(7) Uani 1 1 d G A .
H40A H 0.1168 0.2712 0.1512 0.048 Uiso 1 1 calc R . .
H40B H 0.1211 0.3756 0.1614 0.048 Uiso 1 1 calc R . .
C41 C 0.06784(6) 0.28377(17) 0.04540(11) 0.0391(7) Uani 1 1 d G A .
C42 C 0.10166(7) 0.27966(16) 0.01227(10) 0.0407(7) Uani 1 1 d G . .
H42 H 0.1224 0.3074 0.0333 0.049 Uiso 1 1 calc R A .
C43 C 0.10593(11) 0.2365(2) -0.05026(19) 0.0484(9) Uani 1 1 d . A .
H43 H 0.1294 0.2343 -0.0720 0.058 Uiso 1 1 calc R . .
C44 C 0.07552(14) 0.1961(3) -0.0812(2) 0.0606(11) Uani 1 1 d . . .
H44 H 0.0781 0.1660 -0.1244 0.073 Uiso 1 1 calc R A .
C45 C 0.04188(13) 0.1995(3) -0.0498(2) 0.0634(11) Uani 1 1 d . A .
H45 H 0.0212 0.1722 -0.0715 0.076 Uiso 1 1 calc R . .
C46 C 0.03759(11) 0.2420(3) 0.0128(2) 0.0519(9) Uani 1 1 d . . .
H46 H 0.0141 0.2433 0.0343 0.062 Uiso 1 1 calc R A .
C47 C 0.06294(9) 0.4572(2) 0.09902(18) 0.0433(8) Uani 1 1 d . A .
C48 C 0.07531(11) 0.5246(3) 0.1420(2) 0.0542(9) Uani 1 1 d . . .
H48 H 0.0861 0.5105 0.1859 0.065 Uiso 1 1 calc R A .
C49 C 0.07217(13) 0.6128(3) 0.1217(2) 0.0634(11) Uani 1 1 d . A .
H49 H 0.0807 0.6581 0.1521 0.076 Uiso 1 1 calc R . .
C50 C 0.05700(12) 0.6357(3) 0.0588(3) 0.0645(11) Uani 1 1 d . . .
H50 H 0.0541 0.6962 0.0463 0.077 Uiso 1 1 calc R A .
C51 C 0.04611(17) 0.5704(3) 0.0144(3) 0.0855(16) Uani 1 1 d . A .
H51 H 0.0370 0.5851 -0.0306 0.103 Uiso 1 1 calc R . .
C52 C 0.04822(15) 0.4816(3) 0.0350(2) 0.0719(13) Uani 1 1 d . . .
H52 H 0.0394 0.4368 0.0043 0.086 Uiso 1 1 calc R A .

loop_
_atom_site_aniso_label
_atom_site_aniso_U_11
_atom_site_aniso_U_22
_atom_site_aniso_U_33
_atom_site_aniso_U_23
_atom_site_aniso_U_13
_atom_site_aniso_U_12
Fe1 0.0337(2) 0.0274(2) 0.0233(2) 0.00085(15) 0.00053(16) 0.00422(16)
Cl1 0.0461(4) 0.0156(3) 0.0305(3) 0.0062(2) -0.0069(3) -0.0010(2)
Cl2 0.0256(3) 0.0205(3) 0.0262(3) -0.0042(2) 0.0014(2) -0.0004(2)
P1 0.0296(4) 0.0236(3) 0.0236(3) 0.0007(3) 0.0007(3) 0.0025(3)
P2 0.0295(4) 0.0243(3) 0.0249(4) 0.0005(3) 0.0018(3) 0.0007(3)
P3 0.0327(4) 0.0410(4) 0.0302(4) -0.0028(3) 0.0015(3) 0.0060(3)
P4 0.0296(4) 0.0553(5) 0.0356(4) -0.0023(4) -0.0003(3) 0.0027(4)
N1 0.0368(14) 0.0302(11) 0.0227(11) 0.0009(9) 0.0018(10) 0.0071(10)
N2 0.0368(15) 0.0479(15) 0.0239(12) 0.0004(11) 0.0024(10) 0.0102(11)
C1 0.050(2) 0.0414(16) 0.0240(14) -0.0035(12) -0.0024(13) 0.0160(14)
C2 0.0445(19) 0.057(2) 0.0248(15) 0.0029(14) 0.0051(13) 0.0196(15)
C3 0.0303(15) 0.0254(13) 0.0289(14) 0.0000(11) 0.0029(11) 0.0010(11)
C4 0.0350(16) 0.0369(15) 0.0344(16) 0.0092(13) 0.0011(13) 0.0014(12)
C5 0.045(2) 0.0373(16) 0.0438(18) 0.0131(14) 0.0063(15) 0.0039(14)
C6 0.048(2) 0.0349(16) 0.049(2) 0.0064(14) 0.0135(16) -0.0061(14)
C7 0.051(2) 0.064(2) 0.048(2) 0.0036(18) 0.0014(17) -0.0275(18)
C8 0.043(2) 0.054(2) 0.0360(17) 0.0052(15) -0.0049(14) -0.0130(15)
C9 0.0307(15) 0.0317(14) 0.0236(13) 0.0018(11) 0.0012(11) 0.0006(11)
C10 0.0388(17) 0.0316(14) 0.0299(15) -0.0010(12) -0.0011(12) 0.0008(12)
C11 0.047(2) 0.0396(16) 0.0359(17) -0.0045(14) -0.0001(14) -0.0081(14)
C12 0.0322(17) 0.057(2) 0.0338(16) -0.0006(15) -0.0014(13) -0.0089(14)
C13 0.0347(17) 0.0487(18) 0.0350(16) 0.0072(14) 0.0002(13) 0.0034(14)
C14 0.0353(16) 0.0330(14) 0.0310(15) 0.0013(12) 0.0003(12) 0.0020(12)
C15 0.0311(15) 0.0237(12) 0.0261(13) 0.0007(10) 0.0024(11) 0.0026(10)
C16 0.0370(16) 0.0347(15) 0.0250(14) 0.0032(12) 0.0007(12) -0.0068(12)
C17 0.0384(19) 0.0516(19) 0.0423(19) -0.0020(15) -0.0018(15) -0.0039(15)
C18 0.036(2) 0.080(3) 0.054(2) 0.005(2) -0.0075(17) -0.0136(18)
C19 0.066(3) 0.077(3) 0.047(2) 0.013(2) -0.0126(19) -0.043(2)
C20 0.073(3) 0.0398(18) 0.052(2) 0.0007(16) -0.0080(19) -0.0238(18)
C21 0.053(2) 0.0356(16) 0.0409(18) 0.0004(14) -0.0045(15) -0.0065(14)
C22 0.0274(14) 0.0296(13) 0.0270(14) -0.0003(11) 0.0001(11) -0.0023(11)
C23 0.0370(16) 0.0288(13) 0.0291(14) 0.0015(11) 0.0026(12) -0.0006(11)
C24 0.0397(17) 0.0303(14) 0.0310(15) -0.0038(12) 0.0044(13) -0.0003(12)
C25 0.0367(17) 0.0401(16) 0.0289(15) -0.0055(13) 0.0043(12) -0.0039(13)
C26 0.0385(17) 0.0426(16) 0.0289(15) 0.0061(13) 0.0028(13) -0.0025(13)
C27 0.0348(16) 0.0318(14) 0.0310(15) 0.0041(12) 0.0001(12) 0.0012(12)
C28 0.0325(16) 0.0403(16) 0.0297(15) -0.0025(12) 0.0036(12) 0.0057(12)
C29 0.0321(18) 0.062(2) 0.053(2) -0.0177(18) 0.0022(15) 0.0031(15)
C30 0.0345(19) 0.074(3) 0.061(2) -0.015(2) 0.0039(17) 0.0175(18)
C31 0.061(3) 0.046(2) 0.056(2) -0.0111(17) 0.0058(19) 0.0135(18)
C32 0.050(2) 0.0469(19) 0.058(2) -0.0097(17) 0.0082(18) -0.0026(16)
C33 0.0316(17) 0.0508(19) 0.0459(19) -0.0058(15) -0.0021(14) 0.0003(14)
C34A 0.036(5) 0.025(6) 0.054(9) -0.004(5) 0.000(5) 0.007(4)
C35A 0.043(5) 0.038(5) 0.080(7) -0.025(4) 0.017(5) 0.001(4)
C36A 0.078(10) 0.041(7) 0.104(9) -0.012(6) 0.040(8) 0.002(6)
C37A 0.115(12) 0.069(11) 0.122(13) -0.034(9) 0.068(10) -0.033(8)
C38A 0.051(7) 0.079(8) 0.182(17) 0.002(9) 0.047(9) -0.004(6)
C39A 0.064(7) 0.055(6) 0.106(10) 0.014(6) 0.031(7) 0.008(5)
C34B 0.040(5) 0.074(9) 0.050(9) -0.011(6) 0.020(5) -0.004(5)
C35B 0.127(12) 0.076(8) 0.110(11) -0.054(7) 0.068(10) -0.053(8)
C36B 0.139(16) 0.084(11) 0.22(2) -0.081(12) 0.122(15) -0.062(10)
C37B 0.151(15) 0.044(8) 0.26(3) 0.010(11) 0.116(17) -0.014(8)
C38B 0.140(13) 0.050(5) 0.170(14) 0.000(7) 0.111(12) -0.012(7)
C39B 0.092(8) 0.048(4) 0.091(8) -0.004(5) 0.049(6) 0.001(5)
C40 0.0328(17) 0.0549(19) 0.0317(16) -0.0047(14) 0.0005(13) 0.0090(14)
C41 0.0369(17) 0.0418(17) 0.0386(17) 0.0017(14) -0.0033(14) -0.0011(13)
C42 0.0393(18) 0.0463(18) 0.0366(17) -0.0007(14) 0.0002(14) 0.0005(14)
C43 0.055(2) 0.051(2) 0.0396(19) 0.0014(16) 0.0011(16) 0.0077(17)
C44 0.083(3) 0.052(2) 0.046(2) -0.0101(18) -0.008(2) 0.005(2)
C45 0.070(3) 0.064(3) 0.055(2) -0.007(2) -0.020(2) -0.019(2)
C46 0.046(2) 0.061(2) 0.049(2) 0.0017(18) -0.0081(17) -0.0082(17)
C47 0.0321(17) 0.055(2) 0.0424(18) -0.0066(15) -0.0014(14) 0.0076(14)
C48 0.055(2) 0.060(2) 0.047(2) -0.0032(18) -0.0051(17) -0.0081(18)
C49 0.070(3) 0.060(2) 0.061(3) -0.012(2) 0.002(2) -0.010(2)
C50 0.053(3) 0.054(2) 0.086(3) 0.004(2) -0.003(2) 0.0056(19)
C51 0.103(4) 0.069(3) 0.084(4) 0.013(3) -0.041(3) 0.005(3)
C52 0.095(4) 0.056(2) 0.065(3) -0.007(2) -0.035(2) 0.015(2)

loop_
_atom_type_symbol
_atom_type_description
_atom_type_scat_dispersion_real
_atom_type_scat_dispersion_imag
_atom_type_scat_source
C C 0.0033 0.0016 'International Tables Vol C Tables 4.2.6.8 and 6.1.1.4'
H H 0.0000 0.0000 'International Tables Vol C Tables 4.2.6.8 and 6.1.1.4'
Cl Cl 0.1484 0.1585 'International Tables Vol C Tables 4.2.6.8 and 6.1.1.4'
Fe Fe 0.3463 0.8444 'International Tables Vol C Tables 4.2.6.8 and 6.1.1.4'
N N 0.0061 0.0033 'International Tables Vol C Tables 4.2.6.8 and 6.1.1.4'
O O 0.0106 0.0060 'International Tables Vol C Tables 4.2.6.8 and 6.1.1.4'
P P 0.1023 0.0942 'International Tables Vol C Tables 4.2.6.8 and 6.1.1.4'

loop_
_geom_angle_atom_site_label_1
_geom_angle_atom_site_label_2
_geom_angle_atom_site_label_3
_geom_angle
N1 Fe1 N2 80.75(10)
N1 Fe1 Cl1 116.28(7)
N2 Fe1 Cl1 96.26(8)
N1 Fe1 Cl2 119.06(7)
N2 Fe1 Cl2 100.98(8)
Cl1 Fe1 Cl2 123.84(3)
N1 Fe1 P2 77.30(7)
N2 Fe1 P2 157.38(7)
Cl1 Fe1 P2 98.27(3)
Cl2 Fe1 P2 85.13(2)
N1 P1 C15 105.74(12)
N1 P1 C9 115.64(13)
C15 P1 C9 105.81(13)
N1 P1 C3 113.20(13)
C15 P1 C3 109.49(12)
C9 P1 C3 106.63(13)
C22 P2 C16 100.55(13)
C22 P2 C15 102.46(12)
C16 P2 C15 102.49(13)
C22 P2 Fe1 132.97(10)
C16 P2 Fe1 119.62(10)
C15 P2 Fe1 92.28(9)
N2 P3 C34B 108.77(17)
N2 P3 C40 107.09(13)
C34B P3 C40 110.61(15)
N2 P3 C28 112.93(15)
C34B P3 C28 110.04(16)
C40 P3 C28 107.37(14)
N2 P3 C34A 114.9(3)
C34B P3 C34A 6.2(3)
C40 P3 C34A 108.6(3)
C28 P3 C34A 105.7(2)
C47 P4 C41 100.09(14)
C47 P4 C40 102.81(14)
C41 P4 C40 100.61(10)
C1 N1 P1 121.11(19)
C1 N1 Fe1 110.06(18)
P1 N1 Fe1 125.67(13)
C2 N2 P3 117.7(2)
C2 N2 Fe1 111.95(19)
P3 N2 Fe1 129.11(14)
N1 C1 C2 109.7(3)
N1 C1 H1A 109.7
C2 C1 H1A 109.7
N1 C1 H1B 109.7
C2 C1 H1B 109.7
H1A C1 H1B 108.2
N2 C2 C1 108.7(3)
N2 C2 H2A 109.9
C1 C2 H2A 109.9
N2 C2 H2B 109.9
C1 C2 H2B 109.9
H2A C2 H2B 108.3
C8 C3 C4 119.0(3)
C8 C3 P1 117.4(2)
C4 C3 P1 123.6(2)
C5 C4 C3 120.1(3)
C5 C4 H4 120.0
C3 C4 H4 120.0
C6 C5 C4 120.0(3)
C6 C5 H5 120.0
C4 C5 H5 120.0
C5 C6 C7 120.1(3)
C5 C6 H6 119.9
C7 C6 H6 119.9
C8 C7 C6 120.5(3)
C8 C7 H7 119.7
C6 C7 H7 119.7
C7 C8 C3 120.2(3)
C7 C8 H8 119.9
C3 C8 H8 119.9
C10 C9 C14 119.5(3)
C10 C9 P1 120.3(2)
C14 C9 P1 120.1(2)
C11 C10 C9 120.1(3)
C11 C10 H10 120.0
C9 C10 H10 120.0
C10 C11 C12 120.0(3)
C10 C11 H11 120.0
C12 C11 H11 120.0
C13 C12 C11 120.3(3)
C13 C12 H12 119.9
C11 C12 H12 119.9
C14 C13 C12 120.1(3)
C14 C13 H13 119.9
C12 C13 H13 119.9
C13 C14 C9 120.1(3)
C13 C14 H14 120.0
C9 C14 H14 120.0
P1 C15 P2 109.25(14)
P1 C15 H15A 109.8
P2 C15 H15A 109.8
P1 C15 H15B 109.8
P2 C15 H15B 109.8
H15A C15 H15B 108.3
C21 C16 C17 118.9(3)
C21 C16 P2 118.7(3)
C17 C16 P2 122.4(2)
C18 C17 C16 121.1(4)
C18 C17 H17 119.4
C16 C17 H17 119.4
C19 C18 C17 119.2(4)
C19 C18 H18 120.4
C17 C18 H18 120.4
C20 C19 C18 121.0(4)
C20 C19 H19 119.5
C18 C19 H19 119.5
C19 C20 C21 119.3(4)
C19 C20 H20 120.4
C21 C20 H20 120.4
C16 C21 C20 120.4(4)
C16 C21 H21 119.8
C20 C21 H21 119.8
C23 C22 C27 118.6(3)
C23 C22 P2 125.7(2)
C27 C22 P2 115.7(2)
C22 C23 C24 120.0(3)
C22 C23 H23 120.0
C24 C23 H23 120.0
C25 C24 C23 120.6(3)
C25 C24 H24 119.7
C23 C24 H24 119.7
C26 C25 C24 119.4(3)
C26 C25 H25 120.3
C24 C25 H25 120.3
C27 C26 C25 120.1(3)
C27 C26 H26 119.9
C25 C26 H26 119.9
C26 C27 C22 121.2(3)
C26 C27 H27 119.4
C22 C27 H27 119.4
C33 C28 C29 119.5(3)
C33 C28 P3 116.4(2)
C29 C28 P3 123.9(3)
C28 C29 C30 119.8(3)
C28 C29 H29 120.1
C30 C29 H29 120.1
C31 C30 C29 120.1(3)
C31 C30 H30 119.9
C29 C30 H30 119.9
C30 C31 C32 120.1(3)
C30 C31 H31 120.0
C32 C31 H31 120.0
C31 C32 C33 119.9(4)
C31 C32 H32 120.0
C33 C32 H32 120.0
C28 C33 C32 120.6(3)
C28 C33 H33 119.7
C32 C33 H33 119.7
C35A C34A C39A 120.0
C35A C34A P3 111.8(4)
C39A C34A P3 128.2(4)
C34A C35A C36A 120.0
C34A C35A H35A 120.0
C36A C35A H35A 120.0
C35A C36A C37A 120.0
C35A C36A H36A 120.0
C37A C36A H36A 120.0
C38A C37A C36A 120.0
C38A C37A H37A 120.0
C36A C37A H37A 120.0
C39A C38A C37A 120.0
C39A C38A H38A 120.0
C37A C38A H38A 120.0
C38A C39A C34A 120.0
C38A C39A H39A 120.0
C34A C39A H39A 120.0
C35B C34B C39B 120.0
C35B C34B P3 119.72(10)
C39B C34B P3 119.95(9)
C34B C35B C36B 120.0
C34B C35B H35B 120.0
C36B C35B H35B 120.0
C37B C36B C35B 120.0
C37B C36B H36B 120.0
C35B C36B H36B 120.0
C36B C37B C38B 120.0
C36B C37B H37B 120.0
C38B C37B H37B 120.0
C39B C38B C37B 120.0
C39B C38B H38B 120.0
C37B C38B H38B 120.0
C38B C39B C34B 120.0
C38B C39B H39B 120.0
C34B C39B H39B 120.0
P3 C40 P4 116.92(14)
P3 C40 H40A 108.1
P4 C40 H40A 108.1
P3 C40 H40B 108.1
P4 C40 H40B 108.1
H40A C40 H40B 107.3
C42 C41 C46 117.7(2)
C42 C41 P4 124.10(9)
C46 C41 P4 118.2(2)
C43 C42 C41 121.8(2)
C43 C42 H42 119.1
C41 C42 H42 119.1
C42 C43 C44 119.1(4)
C42 C43 H43 120.4
C44 C43 H43 120.4
C45 C44 C43 120.1(4)
C45 C44 H44 119.9
C43 C44 H44 119.9
C44 C45 C46 120.8(4)
C44 C45 H45 119.6
C46 C45 H45 119.6
C45 C46 C41 120.4(4)
C45 C46 H46 119.8
C41 C46 H46 119.8
C48 C47 C52 117.2(4)
C48 C47 P4 122.3(3)
C52 C47 P4 120.0(3)
C47 C48 C49 120.6(4)
C47 C48 H48 119.7
C49 C48 H48 119.7
C50 C49 C48 121.4(4)
C50 C49 H49 119.3
C48 C49 H49 119.3
C51 C50 C49 119.0(4)
C51 C50 H50 120.5
C49 C50 H50 120.5
C50 C51 C52 120.1(5)
C50 C51 H51 119.9
C52 C51 H51 119.9
C47 C52 C51 121.6(4)
C47 C52 H52 119.2
C51 C52 H52 119.2

loop_
_geom_bond_atom_site_label_1
_geom_bond_atom_site_label_2
_geom_bond_distance
Fe1 N1 2.074(2)
Fe1 N2 2.116(2)
Fe1 Cl1 2.3498(7)
Fe1 Cl2 2.4061(7)
Fe1 P2 2.6762(8)
P1 N1 1.593(2)
P1 C15 1.805(3)
P1 C9 1.807(3)
P1 C3 1.813(3)
P2 C22 1.827(3)
P2 C16 1.832(3)
P2 C15 1.857(3)
P3 N2 1.581(3)
P3 C34B 1.791(4)
P3 C40 1.809(2)
P3 C28 1.819(3)
P3 C34A 1.870(5)
P4 C47 1.835(4)
P4 C41 1.840(2)
P4 C40 1.852(3)
N1 C1 1.466(4)
N2 C2 1.488(4)
C1 C2 1.511(5)
C1 H1A 0.9900
C1 H1B 0.9900
C2 H2A 0.9900
C2 H2B 0.9900
C3 C8 1.392(4)
C3 C4 1.400(4)
C4 C5 1.396(4)
C4 H4 0.9500
C5 C6 1.371(5)
C5 H5 0.9500
C6 C7 1.385(5)
C6 H6 0.9500
C7 C8 1.380(5)
C7 H7 0.9500
C8 H8 0.9500
C9 C10 1.392(4)
C9 C14 1.404(4)
C10 C11 1.384(5)
C10 H10 0.9500
C11 C12 1.388(5)
C11 H11 0.9500
C12 C13 1.385(5)
C12 H12 0.9500
C13 C14 1.376(5)
C13 H13 0.9500
C14 H14 0.9500
C15 H15A 0.9900
C15 H15B 0.9900
C16 C21 1.380(4)
C16 C17 1.392(5)
C17 C18 1.385(5)
C17 H17 0.9500
C18 C19 1.384(6)
C18 H18 0.9500
C19 C20 1.372(6)
C19 H19 0.9500
C20 C21 1.409(5)
C20 H20 0.9500
C21 H21 0.9500
C22 C23 1.391(4)
C22 C27 1.397(4)
C23 C24 1.397(4)
C23 H23 0.9500
C24 C25 1.388(4)
C24 H24 0.9500
C25 C26 1.384(4)
C25 H25 0.9500
C26 C27 1.380(4)
C26 H26 0.9500
C27 H27 0.9500
C28 C33 1.379(5)
C28 C29 1.385(5)
C29 C30 1.400(5)
C29 H29 0.9500
C30 C31 1.375(6)
C30 H30 0.9500
C31 C32 1.376(6)
C31 H31 0.9500
C32 C33 1.388(5)
C32 H32 0.9500
C33 H33 0.9500
C34A C35A 1.3900
C34A C39A 1.3900
C35A C36A 1.3900
C35A H35A 0.9500
C36A C37A 1.3900
C36A H36A 0.9500
C37A C38A 1.3900
C37A H37A 0.9500
C38A C39A 1.3900
C38A H38A 0.9500
C39A H39A 0.9500
C34B C35B 1.3900
C34B C39B 1.3900
C35B C36B 1.3900
C35B H35B 0.9500
C36B C37B 1.3900
C36B H36B 0.9500
C37B C38B 1.3900
C37B H37B 0.9500
C38B C39B 1.3900
C38B H38B 0.9500
C39B H39B 0.9500
C40 H40A 0.9900
C40 H40B 0.9900
C41 C42 1.3872
C41 C46 1.408(4)
C42 C43 1.376(4)
C42 H42 0.9500
C43 C44 1.390(6)
C43 H43 0.9500
C44 C45 1.367(6)
C44 H44 0.9500
C45 C46 1.372(6)
C45 H45 0.9500
C46 H46 0.9500
C47 C48 1.382(5)
C47 C52 1.387(5)
C48 C49 1.391(6)
C48 H48 0.9500
C49 C50 1.368(6)
C49 H49 0.9500
C50 C51 1.358(7)
C50 H50 0.9500
C51 C52 1.398(6)
C51 H51 0.9500
C52 H52 0.9500
